data_7244043
loop_
_publ_author_name
'Baraboshkin, Nikita M.'
'Zelenov, Victor P.'
'Minyaev, Mikhail E.'
'Pivina, Tatyana S.'

_publ_section_title
;
 Quest: structure and properties of BTF--nitrobenzene cocrystals with
 different ratios of components
;
_journal_issue 2
_journal_name_full CrystEngComm
_journal_page_first 235
_journal_page_last 250
_journal_paper_doi 10.1039/D1CE00977J
_journal_volume 24
_journal_year 2022
_chemical_formula_moiety '3(C6 N6 O6), C6 H4 N2 O4'
_chemical_formula_sum 'C24 H4 N20 O22'
_chemical_formula_weight 924.47
_space_group_crystal_system triclinic
_space_group_IT_number 2
_space_group_name_Hall '-P 1'
_space_group_name_H-M_alt 'P -1'
_atom_sites_solution_hydrogens geom
_atom_sites_solution_primary direct
_atom_sites_solution_secondary difmap
_audit_creation_method SHELXL-2018/3
_audit_update_record
;
2021-07-08 deposited with the CCDC.	2021-11-15 downloaded from the CCDC.
;
_cell_angle_alpha 107.0530(10)
_cell_angle_beta 95.2610(10)
_cell_angle_gamma 112.0210(10)
_cell_formula_units_Z 2
_cell_length_a 12.0783(3)
_cell_length_b 12.3615(3)
_cell_length_c 12.6822(3)
_cell_measurement_reflns_used 9956
_cell_measurement_temperature 100(2)
_cell_measurement_theta_max 36.29
_cell_measurement_theta_min 2.49
_cell_volume 1634.20(7)
_computing_cell_refinement 'SAINT (Bruker, 2019)'
_computing_data_collection '<i>APEX3</i> (Bruker, 2019)'
_computing_data_reduction 'SAINT (Bruker, 2019)'
_computing_molecular_graphics 'SHELXTL (Sheldrick, Acta Cryst., 2008, A64, 112-122)'
_computing_publication_material 'SHELXTL (Sheldrick, Acta Cryst., 2008, A64, 112-122)'
_computing_structure_refinement 'SHELXL-2018 (Sheldrick, Acta Cryst., 2015, C71, 3-8)'
_computing_structure_solution 'SHELXT, SHELXS-2013 (Sheldrick, Acta Cryst., 2015, A71, 3-8)'
_diffrn_ambient_temperature 100(2)
_diffrn_detector_area_resol_mean 7.31
_diffrn_measured_fraction_theta_full 0.998
_diffrn_measured_fraction_theta_max 0.999
_diffrn_measurement_device_type 'Bruker AXS D8 QUEST, Photon III detector'
_diffrn_measurement_method '\f and \w shutterless scans'
_diffrn_radiation_monochromator graphite
_diffrn_radiation_type MoK\a
_diffrn_radiation_wavelength 0.71073
_diffrn_reflns_av_R_equivalents 0.0338
_diffrn_reflns_av_unetI/netI 0.0273
_diffrn_reflns_Laue_measured_fraction_full 0.998
_diffrn_reflns_Laue_measured_fraction_max 0.999
_diffrn_reflns_limit_h_max 19
_diffrn_reflns_limit_h_min -19
_diffrn_reflns_limit_k_max 20
_diffrn_reflns_limit_k_min -20
_diffrn_reflns_limit_l_max 20
_diffrn_reflns_limit_l_min -20
_diffrn_reflns_number 89510
_diffrn_reflns_point_group_measured_fraction_full 0.998
_diffrn_reflns_point_group_measured_fraction_max 0.999
_diffrn_reflns_theta_full 25.242
_diffrn_reflns_theta_max 35.498
_diffrn_reflns_theta_min 1.901
_diffrn_source 'sealed X-Ray tube'
_diffrn_source_current 30
_diffrn_source_power 50
_diffrn_source_size '0.6 mm, fine-focus'
_exptl_absorpt_coefficient_mu 0.170
_exptl_absorpt_correction_T_max 0.8625
_exptl_absorpt_correction_T_min 0.8187
_exptl_absorpt_correction_type multi-scan
_exptl_absorpt_process_details 'SADABS 2016/2 (Krause et al., J. Appl. Cryst. 2015, 48, 3-10)'
_exptl_crystal_colour colourless
_exptl_crystal_density_diffrn 1.879
_exptl_crystal_density_method 'not measured'
_exptl_crystal_description block
_exptl_crystal_F_000 928
_exptl_crystal_size_max 0.58
_exptl_crystal_size_mid 0.53
_exptl_crystal_size_min 0.48
_refine_diff_density_max 0.859
_refine_diff_density_min -0.486
_refine_diff_density_rms 0.068
_refine_ls_extinction_method none
_refine_ls_goodness_of_fit_ref 1.093
_refine_ls_hydrogen_treatment constr
_refine_ls_matrix_type full
_refine_ls_number_parameters 934
_refine_ls_number_reflns 14938
_refine_ls_number_restraints 828
_refine_ls_restrained_S_all 1.079
_refine_ls_R_factor_all 0.0981
_refine_ls_R_factor_gt 0.0696
_refine_ls_shift/su_max 0.001
_refine_ls_shift/su_mean 0.000
_refine_ls_structure_factor_coef Fsqd
_refine_ls_weighting_details 'w=1/[\s^2^(Fo^2^)+(0.0757P)^2^+1.3197P] where P=(Fo^2^+2Fc^2^)/3'
_refine_ls_weighting_scheme calc
_refine_ls_wR_factor_gt 0.1803
_refine_ls_wR_factor_ref 0.2040
_reflns_Friedel_coverage 0.000
_reflns_number_gt 10773
_reflns_number_total 14938
_reflns_threshold_expression 'I > 2\s(I)'
_cod_data_source_file d1ce00977j2.cif
_cod_data_source_block BTF-1-4-DNB
_cod_depositor_comments 'Adding full bibliography for 7244042--7244044.cif.'
_cod_database_code 7244043
_shelx_shelxl_version_number 2018/3
_shelx_space_group_comment
;
The symmetry employed for this shelxl refinement is uniquely defined
by the following loop, which should always be used as a source of
symmetry information in preference to the above space-group names.
They are only intended as comments.
;
_shelx_estimated_absorpt_t_min 0.908
_shelx_estimated_absorpt_t_max 0.923

loop_
_space_group_symop_operation_xyz
'x, y, z'
'-x, -y, -z'

loop_
_atom_site_label
_atom_site_type_symbol
_atom_site_fract_x
_atom_site_fract_y
_atom_site_fract_z
_atom_site_U_iso_or_equiv
_atom_site_adp_type
_atom_site_occupancy
_atom_site_site_symmetry_order
_atom_site_calc_flag
_atom_site_refinement_flags_posn
_atom_site_refinement_flags_adp
_atom_site_refinement_flags_occupancy
_atom_site_disorder_assembly
_atom_site_disorder_group
O1 O 0.57194(12) 0.43354(12) 0.82250(15) 0.0405(3) Uani 1 1 d . . . A -1
O2 O 0.76264(12) 0.46560(11) 0.84681(12) 0.0309(3) Uani 1 1 d . . . A -1
O3 O 0.73877(12) 1.04069(11) 0.88507(13) 0.0325(3) Uani 1 1 d . . . A -1
O4 O 0.92878(12) 1.07071(12) 0.89749(16) 0.0434(4) Uani 1 1 d . . . A -1
N1 N 0.68112(12) 0.50098(11) 0.83909(12) 0.0245(2) Uani 1 1 d . . . A -1
N2 N 0.82035(12) 1.00436(11) 0.88635(13) 0.0254(2) Uani 1 1 d . . . A -1
C1 C 0.71771(13) 0.63197(12) 0.85081(12) 0.0202(2) Uani 1 1 d . . . A -1
C2 C 0.83611(14) 0.70034(14) 0.84489(15) 0.0253(3) Uani 1 1 d . . . A -1
H2 H 0.892223 0.663336 0.832836 0.030 Uiso 1 1 calc R U . A -1
C3 C 0.87045(14) 0.82482(14) 0.85710(15) 0.0251(3) Uani 1 1 d . . . A -1
H3 H 0.950850 0.875308 0.853806 0.030 Uiso 1 1 calc R U . A -1
C4 C 0.78457(13) 0.87318(12) 0.87416(12) 0.0200(2) Uani 1 1 d . . . A -1
C5 C 0.66604(14) 0.80456(13) 0.87994(14) 0.0236(3) Uani 1 1 d . . . A -1
H5 H 0.609834 0.841484 0.891771 0.028 Uiso 1 1 calc R U . A -1
C6 C 0.63175(14) 0.68045(13) 0.86796(14) 0.0244(3) Uani 1 1 d . . . A -1
H6 H 0.551393 0.630044 0.871424 0.029 Uiso 1 1 calc R U . A -1
O5A O 1.01459(13) 0.28123(13) 0.72971(13) 0.0337(3) Uani 0.9227(12) 1 d D . P B 1
O6A O 1.04977(12) 0.36541(13) 0.92437(13) 0.0309(3) Uani 0.9227(12) 1 d D . P B 1
O7A O 0.80509(18) 0.38879(16) 1.18399(13) 0.0418(4) Uani 0.9227(12) 1 d D . P B 1
O8A O 0.60579(14) 0.28934(14) 1.07729(13) 0.0381(3) Uani 0.9227(12) 1 d D . P B 1
O9A O 0.42456(12) 0.08983(15) 0.69104(16) 0.0413(4) Uani 0.9227(12) 1 d D . P B 1
O10A O 0.58488(13) 0.09685(13) 0.60351(12) 0.0359(3) Uani 0.9227(12) 1 d D . P B 1
N3A N 0.96774(13) 0.29727(13) 0.80987(14) 0.0273(3) Uani 0.9227(12) 1 d D . P B 1
N4A N 0.97880(12) 0.37358(13) 1.00261(13) 0.0269(3) Uani 0.9227(12) 1 d D . P B 1
N5A N 0.73999(16) 0.33516(16) 1.08929(13) 0.0314(4) Uani 0.9227(12) 1 d D . P B 1
N6A N 0.54903(14) 0.23150(15) 0.96372(14) 0.0332(3) Uani 0.9227(12) 1 d D . P B 1
N7A N 0.53475(14) 0.1260(6) 0.70509(16) 0.0316(3) Uani 0.9227(12) 1 d D . P B 1
N8A N 0.71076(14) 0.14712(14) 0.63697(12) 0.0290(3) Uani 0.9227(12) 1 d D . P B 1
C7A C 0.85457(12) 0.26904(13) 0.82525(13) 0.0220(3) Uani 0.9227(12) 1 d D . P B 1
C8A C 0.86547(12) 0.31790(13) 0.94426(13) 0.0222(3) Uani 0.9227(12) 1 d D . P B 1
C9A C 0.75614(13) 0.30152(14) 0.98493(13) 0.0225(3) Uani 0.9227(12) 1 d D . P B 1
C10A C 0.63765(13) 0.23775(17) 0.91064(13) 0.0231(3) Uani 0.9227(12) 1 d D . P B 1
C11A C 0.63044(13) 0.18882(19) 0.79195(13) 0.0225(3) Uani 0.9227(12) 1 d D . P B 1
C12A C 0.73736(12) 0.20169(13) 0.74740(13) 0.0220(3) Uani 0.9227(12) 1 d D . P B 1
O5B O 0.6425(16) 0.3042(18) 1.1555(16) 0.0381(3) Uani 0.0773(12) 1 d D . P B 2
O6B O 0.8459(14) 0.380(2) 1.1581(14) 0.0418(4) Uani 0.0773(12) 1 d D . P B 2
O7B O 1.0783(11) 0.3682(17) 0.8874(17) 0.0309(3) Uani 0.0773(12) 1 d D . P B 2
O8B O 0.9299(12) 0.2568(15) 0.7176(12) 0.0337(3) Uani 0.0773(12) 1 d D . P B 2
O9B O 0.5053(18) 0.0877(16) 0.6082(12) 0.0359(3) Uani 0.0773(12) 1 d D . P B 2
O10B O 0.4541(14) 0.1314(17) 0.7740(13) 0.0413(4) Uani 0.0773(12) 1 d D . P B 2
N3B N 0.7159(15) 0.313(3) 1.0958(11) 0.0314(4) Uani 0.0773(12) 1 d D . P B 2
N4B N 0.9245(12) 0.3846(15) 1.0858(10) 0.0269(3) Uani 0.0773(12) 1 d D . P B 2
N5B N 0.9708(10) 0.3246(19) 0.8415(12) 0.0273(3) Uani 0.0773(12) 1 d D . P B 2
N6B N 0.8050(12) 0.2011(16) 0.6750(10) 0.0290(3) Uani 0.0773(12) 1 d D . P B 2
N7B N 0.5503(14) 0.134(9) 0.7091(12) 0.0316(3) Uani 0.0773(12) 1 d D . P B 2
N8B N 0.5014(11) 0.1886(17) 0.8892(13) 0.0332(3) Uani 0.0773(12) 1 d D . P B 2
C7B C 0.7128(11) 0.2796(18) 0.9860(10) 0.0225(3) Uani 0.0773(12) 1 d D . P B 2
C8B C 0.8413(11) 0.3282(15) 0.9904(9) 0.0222(3) Uani 0.0773(12) 1 d D . P B 2
C9B C 0.8704(11) 0.3016(16) 0.8818(11) 0.0220(3) Uani 0.0773(12) 1 d D . P B 2
C10B C 0.7829(12) 0.2295(16) 0.7762(10) 0.0220(3) Uani 0.0773(12) 1 d D . P B 2
C11B C 0.6576(11) 0.195(3) 0.7827(12) 0.0225(3) Uani 0.0773(12) 1 d D . P B 2
C12B C 0.6167(10) 0.218(3) 0.8858(12) 0.0231(3) Uani 0.0773(12) 1 d D . P B 2
O11A O 0.5441(3) 0.3200(3) 0.5856(2) 0.0540(7) Uani 0.7729(18) 1 d D . P C 1
O12A O 0.4598(2) 0.1830(2) 0.4007(2) 0.0463(6) Uani 0.7729(18) 1 d D . P C 1
O13A O 0.6157(3) 0.0438(4) 0.0957(2) 0.0651(10) Uani 0.7729(18) 1 d D . P C 1
O14A O 0.8284(2) 0.1329(2) 0.1659(2) 0.0627(7) Uani 0.7729(18) 1 d D . P C 1
O15A O 1.0915(2) 0.4038(3) 0.5194(4) 0.0769(12) Uani 0.7729(18) 1 d D . P C 1
O16A O 0.9642(3) 0.4550(5) 0.6308(2) 0.0603(8) Uani 0.7729(18) 1 d D . P C 1
N9A N 0.5651(2) 0.2701(2) 0.4972(2) 0.0396(6) Uani 0.7729(18) 1 d D . P C 1
N10A N 0.50393(17) 0.1372(2) 0.31021(19) 0.0412(5) Uani 0.7729(18) 1 d D . P C 1
N11A N 0.7002(2) 0.1081(2) 0.17762(17) 0.0455(6) Uani 0.7729(18) 1 d D . P C 1
N12A N 0.9093(2) 0.2110(2) 0.2678(2) 0.0527(7) Uani 0.7729(18) 1 d D . P C 1
N13A N 0.9866(2) 0.3849(2) 0.5244(2) 0.0506(9) Uani 0.7729(18) 1 d D . P C 1
N14A N 0.8403(2) 0.4194(2) 0.61893(17) 0.0445(5) Uani 0.7729(18) 1 d D . P C 1
C13A C 0.66384(18) 0.2711(2) 0.45912(18) 0.0263(4) Uani 0.7729(18) 1 d D . P C 1
C14A C 0.62414(19) 0.1886(2) 0.34444(19) 0.0278(5) Uani 0.7729(18) 1 d D . P C 1
C15A C 0.7145(2) 0.1731(2) 0.28526(17) 0.0303(5) Uani 0.7729(18) 1 d D . P C 1
C16A C 0.8417(2) 0.2354(3) 0.3387(2) 0.0331(7) Uani 0.7729(18) 1 d D . P C 1
C17A C 0.87723(19) 0.3154(2) 0.4546(2) 0.0339(5) Uani 0.7729(18) 1 d D . P C 1
C18A C 0.78996(19) 0.33786(19) 0.51548(17) 0.0304(4) Uani 0.7729(18) 1 d D . P C 1
O11B O 0.4037(6) 0.1450(9) 0.3635(7) 0.053(2) Uani 0.2271(18) 1 d D . P C 2
O12B O 0.5374(6) 0.2913(7) 0.5307(5) 0.0372(17) Uani 0.2271(18) 1 d D . P C 2
O13B O 0.9604(16) 0.4587(18) 0.6560(8) 0.0603(8) Uani 0.2271(18) 1 d D . P C 2
O14B O 1.0362(8) 0.3781(8) 0.5009(7) 0.051(2) Uani 0.2271(18) 1 d D . P C 2
O15B O 0.8481(10) 0.1181(9) 0.1290(9) 0.0627(7) Uani 0.2271(18) 1 d D . P C 2
O16B O 0.6427(8) 0.0569(15) 0.1136(9) 0.0603(8) Uani 0.2271(18) 1 d D . P C 2
N9B N 0.5108(5) 0.2046(8) 0.4127(6) 0.0367(18) Uani 0.2271(18) 1 d D . P C 2
N10B N 0.6629(5) 0.3477(7) 0.5687(6) 0.0412(5) Uani 0.2271(18) 1 d D . P C 2
N11B N 0.9377(6) 0.3928(8) 0.5576(6) 0.049(2) Uani 0.2271(18) 1 d D . P C 2
N12B N 0.9854(6) 0.2969(7) 0.3912(7) 0.0527(7) Uani 0.2271(18) 1 d D . P C 2
N13B N 0.7709(8) 0.1249(7) 0.1820(6) 0.0455(6) Uani 0.2271(18) 1 d D . P C 2
N14B N 0.5685(8) 0.0820(7) 0.1841(5) 0.0445(5) Uani 0.2271(18) 1 d D . P C 2
C13B C 0.6180(5) 0.2159(8) 0.3880(6) 0.0322(19) Uani 0.2271(18) 1 d D . P C 2
C14B C 0.7107(6) 0.3036(7) 0.4864(6) 0.0289(16) Uani 0.2271(18) 1 d D . P C 2
C15B C 0.8334(5) 0.3236(7) 0.4803(6) 0.0311(17) Uani 0.2271(18) 1 d D . P C 2
C16B C 0.8671(5) 0.2648(11) 0.3822(6) 0.036(2) Uani 0.2271(18) 1 d D . P C 2
C17B C 0.7681(5) 0.1845(7) 0.2865(5) 0.0292(15) Uani 0.2271(18) 1 d D . P C 2
C18B C 0.6421(5) 0.1564(7) 0.2840(5) 0.0321(15) Uani 0.2271(18) 1 d D . P C 2
O17A O 0.0710(2) -0.10418(17) 0.5203(2) 0.0380(5) Uani 0.6750(19) 1 d D . P D 1
O18A O 0.1154(2) -0.01297(18) 0.38374(18) 0.0367(5) Uani 0.6750(19) 1 d D . P D 1
N15A N 0.1223(2) -0.00788(19) 0.50271(18) 0.0306(5) Uani 0.6750(19) 1 d D . P D 1
N16A N 0.1767(2) 0.10598(18) 0.38464(18) 0.0365(5) Uani 0.6750(19) 1 d D . P D 1
O21A O 0.3364(2) 0.4389(2) 0.92196(18) 0.0429(5) Uani 0.6750(19) 1 d D . P D 1
O22A O 0.2329(3) 0.2230(2) 0.8659(2) 0.0425(7) Uani 0.6750(19) 1 d D . P D 1
N19A N 0.2916(2) 0.34039(19) 0.84286(18) 0.0328(5) Uani 0.6750(19) 1 d D . P D 1
N20A N 0.1876(2) 0.1238(2) 0.76539(17) 0.0346(5) Uani 0.6750(19) 1 d D . P D 1
O19A O 0.3319(3) 0.3934(2) 0.39721(19) 0.0540(7) Uani 0.6750(19) 1 d D . P D 1
O20A O 0.3872(2) 0.51721(19) 0.58803(17) 0.0394(5) Uani 0.6750(19) 1 d D . P D 1
N17A N 0.3292(3) 0.3949(2) 0.49293(18) 0.0372(6) Uani 0.6750(19) 1 d D . P D 1
N18A N 0.3746(2) 0.49715(19) 0.68800(19) 0.0334(5) Uani 0.6750(19) 1 d D . P D 1
C19A C 0.1852(2) 0.11162(19) 0.56645(19) 0.0252(4) Uani 0.6750(19) 1 d D . P D 1
C20A C 0.2179(2) 0.17916(19) 0.49196(18) 0.0279(5) Uani 0.6750(19) 1 d D . P D 1
C21A C 0.2848(3) 0.3112(2) 0.5415(2) 0.0273(6) Uani 0.6750(19) 1 d D . P D 1
C22A C 0.3145(4) 0.3757(2) 0.6605(2) 0.0251(6) Uani 0.6750(19) 1 d D . P D 1
C23A C 0.2790(3) 0.3044(2) 0.73172(18) 0.0249(5) Uani 0.6750(19) 1 d D . P D 1
C24A C 0.2147(2) 0.1721(2) 0.68640(19) 0.0259(5) Uani 0.6750(19) 1 d D . P D 1
O17B O 0.1367(6) 0.0066(5) 0.3275(3) 0.0519(14) Uani 0.3250(19) 1 d D . P D 2
O18B O 0.1080(5) -0.0594(4) 0.4810(3) 0.0405(12) Uani 0.3250(19) 1 d D . P D 2
O19B O 0.2044(5) 0.1418(4) 0.8692(4) 0.0447(11) Uani 0.3250(19) 1 d D . P D 2
O20B O 0.2974(5) 0.3556(4) 0.9010(4) 0.0384(10) Uani 0.3250(19) 1 d D . P D 2
O22B O 0.3378(5) 0.4413(4) 0.4833(3) 0.0429(12) Uani 0.3250(19) 1 d D . P D 2
O21B O 0.4005(4) 0.5865(3) 0.6664(4) 0.0408(11) Uani 0.3250(19) 1 d D . P D 2
N15B N 0.1541(5) 0.0383(4) 0.4299(3) 0.0364(11) Uani 0.3250(19) 1 d D . P D 2
N16B N 0.1361(4) -0.0018(3) 0.5966(3) 0.0335(10) Uani 0.3250(19) 1 d D . P D 2
N17B N 0.2391(7) 0.2216(4) 0.8271(3) 0.0364(14) Uani 0.3250(19) 1 d D . P D 2
N18B N 0.3269(4) 0.4265(4) 0.8337(3) 0.0323(9) Uani 0.3250(19) 1 d D . P D 2
N19B N 0.3528(4) 0.4765(3) 0.6080(3) 0.0312(10) Uani 0.3250(19) 1 d D . P D 2
N20B N 0.2823(5) 0.3133(4) 0.4349(4) 0.0386(11) Uani 0.3250(19) 1 d D . P D 2
C19B C 0.2050(5) 0.1453(3) 0.5169(3) 0.0260(10) Uani 0.3250(19) 1 d D . P D 2
C20B C 0.1941(4) 0.1190(3) 0.6185(4) 0.0237(9) Uani 0.3250(19) 1 d D . P D 2
C21B C 0.2409(4) 0.2219(4) 0.7230(3) 0.0231(9) Uani 0.3250(19) 1 d D . P D 2
C22B C 0.2948(5) 0.3480(4) 0.7284(3) 0.0249(11) Uani 0.3250(19) 1 d D . P D 2
C24B C 0.2607(7) 0.2694(4) 0.5175(4) 0.0285(13) Uani 0.3250(19) 1 d D . P D 2
C23B C 0.3041(8) 0.3688(4) 0.6242(4) 0.0257(13) Uani 0.3250(19) 1 d D . P D 2

loop_
_atom_site_aniso_label
_atom_site_aniso_U_11
_atom_site_aniso_U_22
_atom_site_aniso_U_33
_atom_site_aniso_U_23
_atom_site_aniso_U_13
_atom_site_aniso_U_12
O1 0.0261(6) 0.0185(5) 0.0697(10) 0.0169(6) -0.0018(6) 0.0041(4)
O2 0.0307(6) 0.0191(5) 0.0461(7) 0.0131(5) 0.0034(5) 0.0139(4)
O3 0.0319(6) 0.0193(5) 0.0522(8) 0.0164(5) 0.0089(5) 0.0143(4)
O4 0.0258(6) 0.0210(5) 0.0816(12) 0.0229(7) 0.0088(6) 0.0052(4)
N1 0.0261(6) 0.0150(5) 0.0302(6) 0.0075(4) -0.0003(5) 0.0083(4)
N2 0.0254(6) 0.0154(5) 0.0352(7) 0.0108(5) 0.0043(5) 0.0076(4)
C1 0.0219(6) 0.0131(5) 0.0238(6) 0.0065(4) 0.0000(5) 0.0068(4)
C2 0.0233(6) 0.0199(6) 0.0365(8) 0.0120(5) 0.0063(5) 0.0116(5)
C3 0.0216(6) 0.0191(6) 0.0378(8) 0.0138(6) 0.0069(5) 0.0090(5)
C4 0.0219(5) 0.0129(5) 0.0245(6) 0.0075(4) 0.0020(5) 0.0067(4)
C5 0.0226(6) 0.0167(5) 0.0341(7) 0.0104(5) 0.0066(5) 0.0099(5)
C6 0.0209(6) 0.0164(5) 0.0357(8) 0.0107(5) 0.0044(5) 0.0071(5)
O5A 0.0308(6) 0.0288(6) 0.0453(8) 0.0140(6) 0.0163(6) 0.0140(5)
O6A 0.0202(5) 0.0248(6) 0.0439(8) 0.0106(6) 0.0032(5) 0.0075(5)
O7A 0.0579(11) 0.0352(7) 0.0282(7) 0.0082(6) 0.0061(7) 0.0183(7)
O8A 0.0390(8) 0.0333(7) 0.0435(8) 0.0127(6) 0.0183(7) 0.0154(6)
O9A 0.0206(6) 0.0336(7) 0.0615(10) 0.0156(7) -0.0059(6) 0.0071(5)
O10A 0.0356(7) 0.0284(6) 0.0333(7) 0.0077(5) -0.0065(6) 0.0085(5)
N3A 0.0231(6) 0.0179(7) 0.0404(10) 0.0104(6) 0.0074(6) 0.0082(5)
N4A 0.0225(6) 0.0200(6) 0.0346(7) 0.0090(5) 0.0004(5) 0.0072(5)
N5A 0.0373(9) 0.0234(9) 0.0344(8) 0.0107(6) 0.0090(6) 0.0132(7)
N6A 0.0278(7) 0.0257(7) 0.0450(9) 0.0101(6) 0.0135(7) 0.0107(6)
N7A 0.0248(7) 0.0232(13) 0.0410(8) 0.0111(6) -0.0036(6) 0.0068(12)
N8A 0.0337(7) 0.0218(6) 0.0283(7) 0.0080(5) 0.0017(6) 0.0103(5)
C7A 0.0190(6) 0.0156(6) 0.0327(8) 0.0101(5) 0.0057(6) 0.0075(5)
C8A 0.0204(6) 0.0141(5) 0.0303(8) 0.0080(5) 0.0016(5) 0.0062(5)
C9A 0.0239(7) 0.0150(6) 0.0278(7) 0.0079(5) 0.0032(6) 0.0077(5)
C10A 0.0201(6) 0.0161(8) 0.0324(9) 0.0089(7) 0.0043(6) 0.0072(6)
C11A 0.0178(6) 0.0151(6) 0.0317(7) 0.0081(5) 0.0000(5) 0.0053(6)
C12A 0.0231(7) 0.0148(6) 0.0271(7) 0.0079(5) 0.0018(5) 0.0074(5)
O5B 0.0390(8) 0.0333(7) 0.0435(8) 0.0127(6) 0.0183(7) 0.0154(6)
O6B 0.0579(11) 0.0352(7) 0.0282(7) 0.0082(6) 0.0061(7) 0.0183(7)
O7B 0.0202(5) 0.0248(6) 0.0439(8) 0.0106(6) 0.0032(5) 0.0075(5)
O8B 0.0308(6) 0.0288(6) 0.0453(8) 0.0140(6) 0.0163(6) 0.0140(5)
O9B 0.0356(7) 0.0284(6) 0.0333(7) 0.0077(5) -0.0065(6) 0.0085(5)
O10B 0.0206(6) 0.0336(7) 0.0615(10) 0.0156(7) -0.0059(6) 0.0071(5)
N3B 0.0373(9) 0.0234(9) 0.0344(8) 0.0107(6) 0.0090(6) 0.0132(7)
N4B 0.0225(6) 0.0200(6) 0.0346(7) 0.0090(5) 0.0004(5) 0.0072(5)
N5B 0.0231(6) 0.0179(7) 0.0404(10) 0.0104(6) 0.0074(6) 0.0082(5)
N6B 0.0337(7) 0.0218(6) 0.0283(7) 0.0080(5) 0.0017(6) 0.0103(5)
N7B 0.0248(7) 0.0232(13) 0.0410(8) 0.0111(6) -0.0036(6) 0.0068(12)
N8B 0.0278(7) 0.0257(7) 0.0450(9) 0.0101(6) 0.0135(7) 0.0107(6)
C7B 0.0239(7) 0.0150(6) 0.0278(7) 0.0079(5) 0.0032(6) 0.0077(5)
C8B 0.0204(6) 0.0141(5) 0.0303(8) 0.0080(5) 0.0016(5) 0.0062(5)
C9B 0.0190(6) 0.0156(6) 0.0327(8) 0.0101(5) 0.0057(6) 0.0075(5)
C10B 0.0231(7) 0.0148(6) 0.0271(7) 0.0079(5) 0.0018(5) 0.0074(5)
C11B 0.0178(6) 0.0151(6) 0.0317(7) 0.0081(5) 0.0000(5) 0.0053(6)
C12B 0.0201(6) 0.0161(8) 0.0324(9) 0.0089(7) 0.0043(6) 0.0072(6)
O11A 0.0734(18) 0.0569(16) 0.0645(16) 0.0358(14) 0.0469(16) 0.0438(14)
O12A 0.0285(11) 0.0527(15) 0.0729(19) 0.0391(14) 0.0172(13) 0.0190(12)
O13A 0.100(3) 0.0394(14) 0.0347(13) 0.0035(11) 0.0160(15) 0.0139(19)
O14A 0.097(2) 0.0485(12) 0.0648(18) 0.0274(13) 0.0582(15) 0.0400(13)
O15A 0.0217(10) 0.0669(17) 0.153(3) 0.074(2) 0.0008(15) 0.0085(11)
O16A 0.0611(12) 0.0427(10) 0.0583(17) 0.0254(16) -0.0196(14) 0.0041(8)
N9A 0.0469(13) 0.0408(13) 0.0537(17) 0.0315(13) 0.0285(13) 0.0272(11)
N10A 0.0293(9) 0.0387(10) 0.0517(13) 0.0232(10) 0.0012(8) 0.0068(8)
N11A 0.0642(17) 0.0298(10) 0.0424(12) 0.0138(9) 0.0253(14) 0.0162(12)
N12A 0.0575(15) 0.0458(13) 0.084(2) 0.0398(14) 0.0471(15) 0.0318(12)
N13A 0.0279(13) 0.0405(13) 0.085(3) 0.0394(16) -0.0032(13) 0.0062(12)
N14A 0.0594(14) 0.0324(10) 0.0328(10) 0.0129(8) -0.0016(9) 0.0118(10)
C13A 0.0284(11) 0.0257(11) 0.0282(12) 0.0143(9) 0.0092(10) 0.0109(9)
C14A 0.0284(10) 0.0246(10) 0.0297(13) 0.0142(10) 0.0064(9) 0.0071(8)
C15A 0.0339(12) 0.0227(9) 0.0320(11) 0.0112(8) 0.0108(10) 0.0076(10)
C16A 0.0310(14) 0.0294(15) 0.052(2) 0.0247(15) 0.0202(14) 0.0162(13)
C17A 0.0234(11) 0.0279(11) 0.0530(17) 0.0229(11) 0.0024(11) 0.0085(9)
C18A 0.0364(14) 0.0244(9) 0.0303(11) 0.0137(8) 0.0040(9) 0.0107(9)
O11B 0.027(3) 0.078(6) 0.051(5) 0.021(4) 0.002(3) 0.021(4)
O12B 0.050(5) 0.038(4) 0.020(3) 0.007(3) -0.003(3) 0.020(3)
O13B 0.0611(12) 0.0427(10) 0.0583(17) 0.0254(16) -0.0196(14) 0.0041(8)
O14B 0.030(4) 0.053(5) 0.090(7) 0.047(5) 0.018(5) 0.020(4)
O15B 0.097(2) 0.0485(12) 0.0648(18) 0.0274(13) 0.0582(15) 0.0400(13)
O16B 0.0611(12) 0.0427(10) 0.0583(17) 0.0254(16) -0.0196(14) 0.0041(8)
N9B 0.029(4) 0.046(5) 0.038(4) 0.020(3) 0.004(3) 0.016(4)
N10B 0.0293(9) 0.0387(10) 0.0517(13) 0.0232(10) 0.0012(8) 0.0068(8)
N11B 0.045(5) 0.031(4) 0.057(6) 0.019(4) -0.012(4) 0.005(4)
N12B 0.0575(15) 0.0458(13) 0.084(2) 0.0398(14) 0.0471(15) 0.0318(12)
N13B 0.0642(17) 0.0298(10) 0.0424(12) 0.0138(9) 0.0253(14) 0.0162(12)
N14B 0.0594(14) 0.0324(10) 0.0328(10) 0.0129(8) -0.0016(9) 0.0118(10)
C13B 0.025(3) 0.041(6) 0.042(6) 0.027(5) 0.012(4) 0.016(4)
C14B 0.028(4) 0.025(4) 0.036(4) 0.014(3) 0.006(3) 0.011(3)
C15B 0.021(4) 0.025(3) 0.040(5) 0.015(3) -0.007(3) 0.003(3)
C16B 0.024(4) 0.037(7) 0.048(7) 0.025(6) 0.006(4) 0.008(4)
C17B 0.020(3) 0.024(3) 0.045(4) 0.018(3) 0.006(3) 0.008(3)
C18B 0.027(4) 0.037(4) 0.039(4) 0.021(3) 0.010(3) 0.014(3)
O17A 0.0496(12) 0.0245(8) 0.0439(11) 0.0175(8) 0.0167(10) 0.0143(8)
O18A 0.0518(13) 0.0265(10) 0.0276(11) 0.0086(8) 0.0087(9) 0.0129(9)
N15A 0.0369(12) 0.0266(11) 0.0330(12) 0.0136(10) 0.0105(10) 0.0155(11)
N16A 0.0473(14) 0.0271(10) 0.0323(11) 0.0136(9) 0.0083(10) 0.0104(9)
O21A 0.0444(12) 0.0403(12) 0.0302(10) 0.0043(9) 0.0082(9) 0.0096(10)
O22A 0.0453(14) 0.0429(14) 0.0349(15) 0.0172(11) 0.0119(13) 0.0108(10)
N19A 0.0304(10) 0.0353(12) 0.0290(11) 0.0097(10) 0.0069(9) 0.0113(9)
N20A 0.0367(11) 0.0355(11) 0.0330(11) 0.0154(9) 0.0099(9) 0.0136(9)
O19A 0.0750(18) 0.0419(12) 0.0347(12) 0.0224(10) 0.0052(11) 0.0087(12)
O20A 0.0448(13) 0.0272(10) 0.0391(12) 0.0148(9) 0.0000(9) 0.0077(9)
N17A 0.0443(14) 0.0299(12) 0.0336(12) 0.0152(11) 0.0017(10) 0.0105(11)
N18A 0.0315(10) 0.0280(10) 0.0357(12) 0.0110(9) 0.0014(9) 0.0091(8)
C19A 0.0263(10) 0.0232(10) 0.0293(12) 0.0115(11) 0.0064(10) 0.0121(8)
C20A 0.0313(12) 0.0218(12) 0.0318(13) 0.0122(9) 0.0062(9) 0.0106(10)
C21A 0.0282(15) 0.0239(14) 0.0312(14) 0.0130(12) 0.0043(12) 0.0107(13)
C22A 0.0216(11) 0.0249(11) 0.0282(16) 0.0089(10) 0.0027(13) 0.0103(8)
C23A 0.0220(11) 0.0285(15) 0.0256(11) 0.0103(10) 0.0049(8) 0.0118(12)
C24A 0.0229(11) 0.0277(12) 0.0291(15) 0.0110(11) 0.0057(10) 0.0121(10)
O17B 0.076(4) 0.044(3) 0.028(2) 0.005(2) 0.006(2) 0.023(3)
O18B 0.051(3) 0.027(2) 0.041(3) 0.011(2) 0.013(2) 0.015(2)
O19B 0.056(3) 0.037(2) 0.041(2) 0.023(2) 0.016(2) 0.011(2)
O20B 0.047(3) 0.034(2) 0.028(2) 0.0090(19) 0.008(2) 0.012(2)
O22B 0.052(3) 0.043(3) 0.043(3) 0.026(2) 0.011(2) 0.022(3)
O21B 0.047(2) 0.0243(18) 0.046(3) 0.0150(18) -0.001(2) 0.0115(17)
N15B 0.046(3) 0.031(2) 0.029(2) 0.010(2) 0.008(2) 0.014(2)
N16B 0.034(2) 0.028(2) 0.041(3) 0.0153(19) 0.0134(19) 0.0126(17)
N17B 0.036(3) 0.033(3) 0.042(4) 0.018(3) 0.011(3) 0.013(2)
N18B 0.032(2) 0.032(2) 0.034(2) 0.0139(18) 0.0073(18) 0.0129(18)
N19B 0.027(2) 0.029(2) 0.041(3) 0.020(2) 0.0040(19) 0.0107(18)
N20B 0.045(3) 0.039(3) 0.036(3) 0.018(2) 0.008(2) 0.018(2)
C19B 0.027(2) 0.019(2) 0.032(3) 0.0081(19) 0.0059(19) 0.0104(18)
C20B 0.0222(19) 0.023(2) 0.028(3) 0.013(2) 0.006(2) 0.0097(16)
C21B 0.021(2) 0.023(2) 0.024(2) 0.0067(19) 0.0040(17) 0.0101(19)
C22B 0.020(2) 0.022(2) 0.035(3) 0.012(2) 0.0048(18) 0.011(2)
C24B 0.028(3) 0.030(4) 0.030(3) 0.012(3) 0.005(2) 0.014(3)
C23B 0.025(3) 0.027(2) 0.032(4) 0.018(3) 0.006(3) 0.012(2)

loop_
_atom_type_symbol
_atom_type_description
_atom_type_scat_dispersion_real
_atom_type_scat_dispersion_imag
_atom_type_scat_source
C C 0.0033 0.0016 'International Tables Vol C Tables 4.2.6.8 and 6.1.1.4'
H H 0.0000 0.0000 'International Tables Vol C Tables 4.2.6.8 and 6.1.1.4'
N N 0.0061 0.0033 'International Tables Vol C Tables 4.2.6.8 and 6.1.1.4'
O O 0.0106 0.0060 'International Tables Vol C Tables 4.2.6.8 and 6.1.1.4'

loop_
_geom_angle_atom_site_label_1
_geom_angle_atom_site_label_2
_geom_angle_atom_site_label_3
_geom_angle
_geom_angle_site_symmetry_1
_geom_angle_site_symmetry_3
_geom_angle_publ_flag
O1 N1 O2 123.82(13) . . ?
O1 N1 C1 118.71(13) . . ?
O2 N1 C1 117.47(13) . . ?
O4 N2 O3 124.06(13) . . ?
O4 N2 C4 118.58(13) . . ?
O3 N2 C4 117.36(13) . . ?
C2 C1 C6 123.71(13) . . ?
C2 C1 N1 118.35(13) . . ?
C6 C1 N1 117.94(13) . . ?
C1 C2 C3 118.00(13) . . ?
C1 C2 H2 121.0 . . ?
C3 C2 H2 121.0 . . ?
C4 C3 C2 118.27(14) . . ?
C4 C3 H3 120.9 . . ?
C2 C3 H3 120.9 . . ?
C3 C4 C5 123.65(12) . . ?
C3 C4 N2 118.38(13) . . ?
C5 C4 N2 117.97(12) . . ?
C4 C5 C6 118.13(13) . . ?
C4 C5 H5 120.9 . . ?
C6 C5 H5 120.9 . . ?
C1 C6 C5 118.24(13) . . ?
C1 C6 H6 120.9 . . ?
C5 C6 H6 120.9 . . ?
N4A O6A N3A 108.48(12) . . ?
N6A O8A N5A 108.89(13) . . ?
N8A O10A N7A 108.60(12) . . ?
O5A N3A C7A 136.30(17) . . ?
O5A N3A O6A 117.77(14) . . ?
C7A N3A O6A 105.93(13) . . ?
C8A N4A O6A 105.79(13) . . ?
O7A N5A C9A 136.37(19) . . ?
O7A N5A O8A 118.11(17) . . ?
C9A N5A O8A 105.51(14) . . ?
C10A N6A O8A 105.38(14) . . ?
O9A N7A C11A 136.6(2) . . ?
O9A N7A O10A 117.54(16) . . ?
C11A N7A O10A 105.86(14) . . ?
C12A N8A O10A 105.92(14) . . ?
N3A C7A C8A 106.51(13) . . ?
N3A C7A C12A 131.94(15) . . ?
C8A C7A C12A 121.53(13) . . ?
N4A C8A C7A 113.28(13) . . ?
N4A C8A C9A 128.35(15) . . ?
C7A C8A C9A 118.37(12) . . ?
N5A C9A C10A 107.06(14) . . ?
N5A C9A C8A 130.78(15) . . ?
C10A C9A C8A 122.15(13) . . ?
N6A C10A C9A 113.14(14) . . ?
N6A C10A C11A 129.05(14) . . ?
C9A C10A C11A 117.80(13) . . ?
N7A C11A C10A 130.87(14) . . ?
N7A C11A C12A 107.11(14) . . ?
C10A C11A C12A 122.02(13) . . ?
N8A C12A C11A 112.49(13) . . ?
N8A C12A C7A 129.43(14) . . ?
C11A C12A C7A 118.08(13) . . ?
N4B O6B N3B 111.8(13) . . ?
N6B O8B N5B 115.5(11) . . ?
N8B O10B N7B 112.7(12) . . ?
O5B N3B C7B 137.3(18) . . ?
O5B N3B O6B 114.6(15) . . ?
C7B N3B O6B 108.1(13) . . ?
C8B N4B O6B 97.7(13) . . ?
O7B N5B C9B 132.1(17) . . ?
O7B N5B O8B 119.9(15) . . ?
C9B N5B O8B 106.5(11) . . ?
C10B N6B O8B 92.4(11) . . ?
O9B N7B C11B 142(2) . . ?
O9B N7B O10B 110.5(16) . . ?
C11B N7B O10B 107.5(12) . . ?
C12B N8B O10B 96.7(12) . . ?
N3B C7B C8B 99.6(11) . . ?
N3B C7B C12B 134.2(14) . . ?
C8B C7B C12B 126.2(11) . . ?
N4B C8B C9B 123.2(13) . . ?
N4B C8B C7B 122.8(12) . . ?
C9B C8B C7B 113.8(10) . . ?
N5B C9B C10B 97.7(11) . . ?
N5B C9B C8B 137.0(13) . . ?
C10B C9B C8B 125.2(10) . . ?
N6B C10B C9B 127.5(12) . . ?
N6B C10B C11B 117.0(13) . . ?
C9B C10B C11B 115.2(11) . . ?
N7B C11B C10B 135.7(15) . . ?
N7B C11B C12B 99.6(11) . . ?
C10B C11B C12B 124.6(11) . . ?
N8B C12B C11B 123.3(12) . . ?
N8B C12B C7B 122.3(14) . . ?
C11B C12B C7B 114.4(11) . . ?
N10A O12A N9A 108.5(2) . . ?
N12A O14A N11A 110.0(2) . . ?
N14A O16A N13A 108.8(3) . . ?
O11A N9A C13A 136.4(3) . . ?
O11A N9A O12A 118.1(2) . . ?
C13A N9A O12A 105.5(2) . . ?
C14A N10A O12A 106.6(2) . . ?
O13A N11A C15A 136.9(3) . . ?
O13A N11A O14A 119.8(2) . . ?
C15A N11A O14A 103.3(2) . . ?
C16A N12A O14A 105.6(2) . . ?
O15A N13A C17A 136.0(3) . . ?
O15A N13A O16A 118.2(3) . . ?
C17A N13A O16A 105.7(2) . . ?
C18A N14A O16A 105.5(2) . . ?
N9A C13A C14A 107.8(2) . . ?
N9A C13A C18A 129.9(2) . . ?
C14A C13A C18A 122.30(18) . . ?
N10A C14A C15A 130.1(2) . . ?
N10A C14A C13A 111.7(2) . . ?
C15A C14A C13A 118.18(18) . . ?
N11A C15A C14A 128.8(2) . . ?
N11A C15A C16A 109.5(2) . . ?
C14A C15A C16A 121.65(19) . . ?
N12A C16A C15A 111.6(2) . . ?
N12A C16A C17A 130.1(2) . . ?
C15A C16A C17A 118.27(19) . . ?
N13A C17A C18A 106.7(2) . . ?
N13A C17A C16A 131.4(2) . . ?
C18A C17A C16A 121.81(19) . . ?
N14A C18A C13A 129.1(2) . . ?
N14A C18A C17A 113.2(2) . . ?
C13A C18A C17A 117.68(18) . . ?
N10B O12B N9B 106.6(6) . . ?
N12B O14B N11B 109.6(7) . . ?
N14B O16B N13B 107.2(8) . . ?
O11B N9B C13B 136.3(8) . . ?
O11B N9B O12B 116.9(6) . . ?
C13B N9B O12B 106.8(6) . . ?
C14B N10B O12B 108.0(6) . . ?
O13B N11B C15B 132.1(11) . . ?
O13B N11B O14B 121.6(10) . . ?
C15B N11B O14B 106.3(7) . . ?
C16B N12B O14B 103.5(7) . . ?
O15B N13B C17B 137.3(9) . . ?
O15B N13B O16B 114.8(9) . . ?
C17B N13B O16B 107.7(7) . . ?
C18B N14B O16B 106.1(8) . . ?
N9B C13B C14B 107.2(6) . . ?
N9B C13B C18B 128.7(6) . . ?
C14B C13B C18B 124.1(5) . . ?
N10B C14B C15B 132.3(6) . . ?
N10B C14B C13B 111.3(6) . . ?
C15B C14B C13B 116.3(5) . . ?
N11B C15B C14B 131.0(7) . . ?
N11B C15B C16B 105.0(6) . . ?
C14B C15B C16B 124.0(5) . . ?
N12B C16B C15B 115.6(6) . . ?
N12B C16B C17B 129.3(7) . . ?
C15B C16B C17B 115.1(5) . . ?
N13B C17B C18B 105.3(6) . . ?
N13B C17B C16B 129.2(7) . . ?
C18B C17B C16B 125.4(5) . . ?
N14B C18B C17B 113.7(6) . . ?
N14B C18B C13B 131.4(7) . . ?
C17B C18B C13B 114.9(5) . . ?
N16A O18A N15A 108.47(18) . . ?
O17A N15A C19A 135.5(2) . . ?
O17A N15A O18A 118.8(2) . . ?
C19A N15A O18A 105.67(18) . . ?
C20A N16A O18A 106.25(19) . . ?
N20A O22A N19A 109.04(19) . . ?
O21A N19A C23A 136.3(2) . . ?
O21A N19A O22A 118.7(2) . . ?
C23A N19A O22A 105.01(18) . . ?
C24A N20A O22A 105.8(2) . . ?
N18A O20A N17A 108.88(18) . . ?
O19A N17A C21A 136.4(2) . . ?
O19A N17A O20A 118.7(2) . . ?
C21A N17A O20A 104.95(19) . . ?
C22A N18A O20A 106.1(2) . . ?
N15A C19A C20A 107.28(19) . . ?
N15A C19A C24A 130.4(2) . . ?
C20A C19A C24A 122.24(19) . . ?
N16A C20A C19A 112.3(2) . . ?
N16A C20A C21A 130.1(2) . . ?
C19A C20A C21A 117.6(2) . . ?
N17A C21A C22A 107.9(2) . . ?
N17A C21A C20A 130.0(2) . . ?
C22A C21A C20A 122.1(2) . . ?
N18A C22A C21A 112.2(2) . . ?
N18A C22A C23A 129.5(2) . . ?
C21A C22A C23A 118.3(2) . . ?
N19A C23A C24A 107.7(2) . . ?
N19A C23A C22A 130.6(2) . . ?
C24A C23A C22A 121.6(2) . . ?
N20A C24A C23A 112.4(2) . . ?
N20A C24A C19A 129.4(2) . . ?
C23A C24A C19A 118.09(19) . . ?
N16B O18B N15B 108.3(3) . . ?
N18B O20B N17B 108.5(3) . . ?
N20B O22B N19B 108.4(4) . . ?
O17B N15B C19B 136.2(5) . . ?
O17B N15B O18B 118.7(4) . . ?
C19B N15B O18B 105.0(3) . . ?
C20B N16B O18B 107.0(4) . . ?
O19B N17B C21B 135.3(5) . . ?
O19B N17B O20B 119.7(4) . . ?
C21B N17B O20B 104.9(3) . . ?
C22B N18B O20B 106.8(4) . . ?
O21B N19B C23B 136.9(5) . . ?
O21B N19B O22B 118.5(4) . . ?
C23B N19B O22B 104.6(3) . . ?
C24B N20B O22B 107.3(4) . . ?
N15B C19B C20B 108.5(4) . . ?
N15B C19B C24B 129.3(4) . . ?
C20B C19B C24B 122.2(3) . . ?
N16B C20B C19B 111.2(4) . . ?
N16B C20B C21B 130.9(4) . . ?
C19B C20B C21B 117.9(3) . . ?
N17B C21B C22B 108.5(3) . . ?
N17B C21B C20B 129.0(4) . . ?
C22B C21B C20B 122.4(3) . . ?
N18B C22B C21B 111.3(4) . . ?
N18B C22B C23B 131.4(4) . . ?
C21B C22B C23B 117.3(3) . . ?
N20B C24B C19B 131.7(4) . . ?
N20B C24B C23B 110.6(4) . . ?
C19B C24B C23B 117.6(4) . . ?
N19B C23B C24B 109.1(3) . . ?
N19B C23B C22B 128.3(4) . . ?
C24B C23B C22B 122.6(4) . . ?

loop_
_geom_bond_atom_site_label_1
_geom_bond_atom_site_label_2
_geom_bond_distance
_geom_bond_site_symmetry_2
_geom_bond_publ_flag
O1 N1 1.2248(18) . ?
O2 N1 1.2251(17) . ?
O3 N2 1.2272(18) . ?
O4 N2 1.2249(18) . ?
N1 C1 1.4661(17) . ?
N2 C4 1.4681(17) . ?
C1 C2 1.384(2) . ?
C1 C6 1.384(2) . ?
C2 C3 1.391(2) . ?
C2 H2 0.9500 . ?
C3 C4 1.382(2) . ?
C3 H3 0.9500 . ?
C4 C5 1.385(2) . ?
C5 C6 1.3870(19) . ?
C5 H5 0.9500 . ?
C6 H6 0.9500 . ?
O5A N3A 1.2101(18) . ?
O6A N4A 1.3754(19) . ?
O6A N3A 1.4808(19) . ?
O7A N5A 1.2121(19) . ?
O8A N6A 1.379(2) . ?
O8A N5A 1.479(2) . ?
O9A N7A 1.2111(18) . ?
O10A N8A 1.3771(18) . ?
O10A N7A 1.480(2) . ?
N3A C7A 1.3264(17) . ?
N4A C8A 1.3054(17) . ?
N5A C9A 1.3222(19) . ?
N6A C10A 1.3060(18) . ?
N7A C11A 1.3206(18) . ?
N8A C12A 1.3118(18) . ?
C7A C8A 1.4245(17) . ?
C7A C12A 1.4317(16) . ?
C8A C9A 1.4271(16) . ?
C9A C10A 1.4242(16) . ?
C10A C11A 1.4289(16) . ?
C11A C12A 1.4300(16) . ?
O5B N3B 1.212(3) . ?
O6B N4B 1.377(3) . ?
O6B N3B 1.481(3) . ?
O7B N5B 1.212(3) . ?
O8B N6B 1.376(3) . ?
O8B N5B 1.480(3) . ?
O9B N7B 1.212(3) . ?
O10B N8B 1.377(3) . ?
O10B N7B 1.480(3) . ?
N3B C7B 1.324(3) . ?
N4B C8B 1.309(3) . ?
N5B C9B 1.324(3) . ?
N6B C10B 1.308(3) . ?
N7B C11B 1.324(3) . ?
N8B C12B 1.309(3) . ?
C7B C8B 1.428(2) . ?
C7B C12B 1.428(2) . ?
C8B C9B 1.428(2) . ?
C9B C10B 1.428(2) . ?
C10B C11B 1.428(2) . ?
C11B C12B 1.428(2) . ?
O11A N9A 1.211(2) . ?
O12A N10A 1.370(2) . ?
O12A N9A 1.479(2) . ?
O13A N11A 1.210(2) . ?
O14A N12A 1.373(2) . ?
O14A N11A 1.492(2) . ?
O15A N13A 1.210(2) . ?
O16A N14A 1.373(3) . ?
O16A N13A 1.484(3) . ?
N9A C13A 1.324(2) . ?
N10A C14A 1.316(2) . ?
N11A C15A 1.322(2) . ?
N12A C16A 1.315(2) . ?
N13A C17A 1.325(2) . ?
N14A C18A 1.313(2) . ?
C13A C14A 1.4214(19) . ?
C13A C18A 1.4227(19) . ?
C14A C15A 1.4198(19) . ?
C15A C16A 1.4235(19) . ?
C16A C17A 1.427(2) . ?
C17A C18A 1.424(2) . ?
O11B N9B 1.214(3) . ?
O12B N10B 1.375(3) . ?
O12B N9B 1.485(3) . ?
O13B N11B 1.212(3) . ?
O14B N12B 1.372(3) . ?
O14B N11B 1.486(3) . ?
O15B N13B 1.213(3) . ?
O16B N14B 1.374(3) . ?
O16B N13B 1.485(3) . ?
N9B C13B 1.326(3) . ?
N10B C14B 1.316(3) . ?
N11B C15B 1.324(3) . ?
N12B C16B 1.315(3) . ?
N13B C17B 1.324(3) . ?
N14B C18B 1.319(3) . ?
C13B C14B 1.423(2) . ?
C13B C18B 1.424(2) . ?
C14B C15B 1.423(2) . ?
C15B C16B 1.423(2) . ?
C16B C17B 1.424(2) . ?
C17B C18B 1.423(2) . ?
O17A N15A 1.216(2) . ?
O18A N16A 1.372(2) . ?
O18A N15A 1.485(2) . ?
N15A C19A 1.326(2) . ?
N16A C20A 1.317(2) . ?
O21A N19A 1.213(2) . ?
O22A N20A 1.371(2) . ?
O22A N19A 1.487(2) . ?
N19A C23A 1.323(2) . ?
N20A C24A 1.316(2) . ?
O19A N17A 1.212(2) . ?
O20A N18A 1.372(2) . ?
O20A N17A 1.487(2) . ?
N17A C21A 1.325(2) . ?
N18A C22A 1.316(2) . ?
C19A C20A 1.4243(19) . ?
C19A C24A 1.4261(19) . ?
C20A C21A 1.4245(19) . ?
C21A C22A 1.422(2) . ?
C22A C23A 1.4247(19) . ?
C23A C24A 1.422(2) . ?
O17B N15B 1.214(3) . ?
O18B N16B 1.374(3) . ?
O18B N15B 1.487(3) . ?
O19B N17B 1.213(3) . ?
O20B N18B 1.373(3) . ?
O20B N17B 1.487(3) . ?
O22B N20B 1.375(3) . ?
O22B N19B 1.486(3) . ?
O21B N19B 1.213(3) . ?
N15B C19B 1.325(3) . ?
N16B C20B 1.317(3) . ?
N17B C21B 1.324(3) . ?
N18B C22B 1.318(3) . ?
N19B C23B 1.325(3) . ?
N20B C24B 1.317(3) . ?
C19B C20B 1.423(2) . ?
C19B C24B 1.424(2) . ?
C20B C21B 1.424(2) . ?
C21B C22B 1.424(2) . ?
C22B C23B 1.425(2) . ?
C24B C23B 1.424(2) . ?

loop_
_geom_torsion_atom_site_label_1
_geom_torsion_atom_site_label_2
_geom_torsion_atom_site_label_3
_geom_torsion_atom_site_label_4
_geom_torsion
_geom_torsion_site_symmetry_1
_geom_torsion_site_symmetry_2
_geom_torsion_site_symmetry_3
_geom_torsion_site_symmetry_4
_geom_torsion_publ_flag
O1 N1 C1 C2 -166.21(16) . . . . ?
O2 N1 C1 C2 13.9(2) . . . . ?
O1 N1 C1 C6 14.2(2) . . . . ?
O2 N1 C1 C6 -165.67(15) . . . . ?
C6 C1 C2 C3 0.1(2) . . . . ?
N1 C1 C2 C3 -179.43(14) . . . . ?
C1 C2 C3 C4 -0.2(2) . . . . ?
C2 C3 C4 C5 0.1(2) . . . . ?
C2 C3 C4 N2 -179.61(15) . . . . ?
O4 N2 C4 C3 -10.5(2) . . . . ?
O3 N2 C4 C3 169.77(15) . . . . ?
O4 N2 C4 C5 169.82(17) . . . . ?
O3 N2 C4 C5 -9.9(2) . . . . ?
C3 C4 C5 C6 0.0(2) . . . . ?
N2 C4 C5 C6 179.72(14) . . . . ?
C2 C1 C6 C5 0.0(2) . . . . ?
N1 C1 C6 C5 179.54(14) . . . . ?
C4 C5 C6 C1 -0.1(2) . . . . ?
N4A O6A N3A O5A 179.90(15) . . . . ?
N4A O6A N3A C7A 0.08(17) . . . . ?
N3A O6A N4A C8A -0.37(17) . . . . ?
N6A O8A N5A O7A -179.92(18) . . . . ?
N6A O8A N5A C9A -0.9(2) . . . . ?
N5A O8A N6A C10A 1.3(2) . . . . ?
N8A O10A N7A O9A 179.1(5) . . . . ?
N8A O10A N7A C11A -0.9(6) . . . . ?
N7A O10A N8A C12A 0.2(4) . . . . ?
O5A N3A C7A C8A -179.5(2) . . . . ?
O6A N3A C7A C8A 0.22(16) . . . . ?
O5A N3A C7A C12A 1.9(3) . . . . ?
O6A N3A C7A C12A -178.33(15) . . . . ?
O6A N4A C8A C7A 0.53(18) . . . . ?
O6A N4A C8A C9A -179.38(15) . . . . ?
N3A C7A C8A N4A -0.49(18) . . . . ?
C12A C7A C8A N4A 178.24(14) . . . . ?
N3A C7A C8A C9A 179.43(14) . . . . ?
C12A C7A C8A C9A -1.8(2) . . . . ?
O7A N5A C9A C10A 178.9(2) . . . . ?
O8A N5A C9A C10A 0.13(19) . . . . ?
O7A N5A C9A C8A 0.2(4) . . . . ?
O8A N5A C9A C8A -178.51(16) . . . . ?
N4A C8A C9A N5A -1.3(3) . . . . ?
C7A C8A C9A N5A 178.81(17) . . . . ?
N4A C8A C9A C10A -179.74(17) . . . . ?
C7A C8A C9A C10A 0.4(2) . . . . ?
O8A N6A C10A C9A -1.3(2) . . . . ?
O8A N6A C10A C11A 177.8(2) . . . . ?
N5A C9A C10A N6A 0.8(2) . . . . ?
C8A C9A C10A N6A 179.53(16) . . . . ?
N5A C9A C10A C11A -178.42(19) . . . . ?
C8A C9A C10A C11A 0.4(3) . . . . ?
O9A N7A C11A C10A 2.0(13) . . . . ?
O10A N7A C11A C10A -178.0(2) . . . . ?
O9A N7A C11A C12A -178.8(8) . . . . ?
O10A N7A C11A C12A 1.2(6) . . . . ?
N6A C10A C11A N7A 0.5(6) . . . . ?
C9A C10A C11A N7A 179.5(5) . . . . ?
N6A C10A C11A C12A -178.6(2) . . . . ?
C9A C10A C11A C12A 0.4(3) . . . . ?
O10A N8A C12A C11A 0.64(19) . . . . ?
O10A N8A C12A C7A -179.57(15) . . . . ?
N7A C11A C12A N8A -1.3(4) . . . . ?
C10A C11A C12A N8A 178.03(18) . . . . ?
N7A C11A C12A C7A 178.9(4) . . . . ?
C10A C11A C12A C7A -1.8(3) . . . . ?
N3A C7A C12A N8A 1.1(3) . . . . ?
C8A C7A C12A N8A -177.26(16) . . . . ?
N3A C7A C12A C11A -179.10(18) . . . . ?
C8A C7A C12A C11A 2.5(2) . . . . ?
N4B O6B N3B O5B 179(2) . . . . ?
N4B O6B N3B C7B -2(3) . . . . ?
N3B O6B N4B C8B 2(2) . . . . ?
N6B O8B N5B O7B 174(2) . . . . ?
N6B O8B N5B C9B 7(3) . . . . ?
N5B O8B N6B C10B -6(2) . . . . ?
N8B O10B N7B O9B -177(5) . . . . ?
N8B O10B N7B C11B -1(8) . . . . ?
N7B O10B N8B C12B -1(5) . . . . ?
O5B N3B C7B C8B 180(4) . . . . ?
O6B N3B C7B C8B 0(3) . . . . ?
O5B N3B C7B C12B 2(6) . . . . ?
O6B N3B C7B C12B -178(3) . . . . ?
O6B N4B C8B C9B -177.6(19) . . . . ?
O6B N4B C8B C7B -2(2) . . . . ?
N3B C7B C8B N4B 1(3) . . . . ?
C12B C7B C8B N4B 180(2) . . . . ?
N3B C7B C8B C9B 177(2) . . . . ?
C12B C7B C8B C9B -5(3) . . . . ?
O7B N5B C9B C10B -169(3) . . . . ?
O8B N5B C9B C10B -3(2) . . . . ?
O7B N5B C9B C8B 9(5) . . . . ?
O8B N5B C9B C8B 175(2) . . . . ?
N4B C8B C9B N5B -4(4) . . . . ?
C7B C8B C9B N5B 180(2) . . . . ?
N4B C8B C9B C10B 173.3(18) . . . . ?
C7B C8B C9B C10B -2(3) . . . . ?
O8B N6B C10B C9B 4(2) . . . . ?
O8B N6B C10B C11B 178(2) . . . . ?
N5B C9B C10B N6B -1(3) . . . . ?
C8B C9B C10B N6B -179(2) . . . . ?
N5B C9B C10B C11B -174(2) . . . . ?
C8B C9B C10B C11B 8(3) . . . . ?
O9B N7B C11B C10B -7(20) . . . . ?
O10B N7B C11B C10B 180(3) . . . . ?
O9B N7B C11B C12B 177(13) . . . . ?
O10B N7B C11B C12B 3(7) . . . . ?
N6B C10B C11B N7B 4(8) . . . . ?
C9B C10B C11B N7B 178(7) . . . . ?
N6B C10B C11B C12B 179(3) . . . . ?
C9B C10B C11B C12B -6(4) . . . . ?
O10B N8B C12B C11B 4(4) . . . . ?
O10B N8B C12B C7B -179(3) . . . . ?
N7B C11B C12B N8B -5(6) . . . . ?
C10B C11B C12B N8B 178(3) . . . . ?
N7B C11B C12B C7B 177(5) . . . . ?
C10B C11B C12B C7B 1(5) . . . . ?
N3B C7B C12B N8B 6(5) . . . . ?
C8B C7B C12B N8B -172(2) . . . . ?
N3B C7B C12B C11B -177(3) . . . . ?
C8B C7B C12B C11B 5(4) . . . . ?
N10A O12A N9A O11A -179.6(3) . . . . ?
N10A O12A N9A C13A 0.0(3) . . . . ?
N9A O12A N10A C14A 0.1(3) . . . . ?
N12A O14A N11A O13A 177.9(3) . . . . ?
N12A O14A N11A C15A -0.1(3) . . . . ?
N11A O14A N12A C16A -0.2(3) . . . . ?
N14A O16A N13A O15A -179.6(3) . . . . ?
N14A O16A N13A C17A 1.9(4) . . . . ?
N13A O16A N14A C18A -1.3(4) . . . . ?
O11A N9A C13A C14A 179.4(3) . . . . ?
O12A N9A C13A C14A -0.2(3) . . . . ?
O11A N9A C13A C18A -0.2(6) . . . . ?
O12A N9A C13A C18A -179.8(2) . . . . ?
O12A N10A C14A C15A 179.5(3) . . . . ?
O12A N10A C14A C13A -0.3(3) . . . . ?
N9A C13A C14A N10A 0.3(3) . . . . ?
C18A C13A C14A N10A 179.9(2) . . . . ?
N9A C13A C14A C15A -179.5(2) . . . . ?
C18A C13A C14A C15A 0.2(4) . . . . ?
O13A N11A C15A C14A 0.2(6) . . . . ?
O14A N11A C15A C14A 177.6(3) . . . . ?
O13A N11A C15A C16A -177.1(4) . . . . ?
O14A N11A C15A C16A 0.3(3) . . . . ?
N10A C14A C15A N11A 4.7(5) . . . . ?
C13A C14A C15A N11A -175.5(3) . . . . ?
N10A C14A C15A C16A -178.3(3) . . . . ?
C13A C14A C15A C16A 1.4(4) . . . . ?
O14A N12A C16A C15A 0.4(3) . . . . ?
O14A N12A C16A C17A -177.0(3) . . . . ?
N11A C15A C16A N12A -0.5(4) . . . . ?
C14A C15A C16A N12A -178.0(3) . . . . ?
N11A C15A C16A C17A 177.3(3) . . . . ?
C14A C15A C16A C17A -0.2(4) . . . . ?
O15A N13A C17A C18A -179.8(4) . . . . ?
O16A N13A C17A C18A -1.7(3) . . . . ?
O15A N13A C17A C16A -2.8(6) . . . . ?
O16A N13A C17A C16A 175.3(4) . . . . ?
N12A C16A C17A N13A -2.0(6) . . . . ?
C15A C16A C17A N13A -179.3(3) . . . . ?
N12A C16A C17A C18A 174.7(3) . . . . ?
C15A C16A C17A C18A -2.6(4) . . . . ?
O16A N14A C18A C13A 179.8(3) . . . . ?
O16A N14A C18A C17A 0.2(4) . . . . ?
N9A C13A C18A N14A -2.8(5) . . . . ?
C14A C13A C18A N14A 177.6(3) . . . . ?
N9A C13A C18A C17A 176.7(3) . . . . ?
C14A C13A C18A C17A -2.8(4) . . . . ?
N13A C17A C18A N14A 1.0(3) . . . . ?
C16A C17A C18A N14A -176.3(3) . . . . ?
N13A C17A C18A C13A -178.6(2) . . . . ?
C16A C17A C18A C13A 4.1(4) . . . . ?
N10B O12B N9B O11B 180.0(10) . . . . ?
N10B O12B N9B C13B -1.0(10) . . . . ?
N9B O12B N10B C14B 0.1(10) . . . . ?
N12B O14B N11B O13B 178.8(15) . . . . ?
N12B O14B N11B C15B -1.6(11) . . . . ?
N11B O14B N12B C16B -0.2(11) . . . . ?
N14B O16B N13B O15B -175.4(11) . . . . ?
N14B O16B N13B C17B 0.5(15) . . . . ?
N13B O16B N14B C18B -0.1(14) . . . . ?
O11B N9B C13B C14B -179.8(14) . . . . ?
O12B N9B C13B C14B 1.5(11) . . . . ?
O11B N9B C13B C18B 1(2) . . . . ?
O12B N9B C13B C18B -177.3(9) . . . . ?
O12B N10B C14B C15B -176.3(9) . . . . ?
O12B N10B C14B C13B 0.8(10) . . . . ?
N9B C13B C14B N10B -1.5(11) . . . . ?
C18B C13B C14B N10B 177.3(9) . . . . ?
N9B C13B C14B C15B 176.1(8) . . . . ?
C18B C13B C14B C15B -5.1(14) . . . . ?
O13B N11B C15B C14B 1(2) . . . . ?
O14B N11B C15B C14B -179.0(9) . . . . ?
O13B N11B C15B C16B -177.9(18) . . . . ?
O14B N11B C15B C16B 2.5(11) . . . . ?
N10B C14B C15B N11B 0.8(17) . . . . ?
C13B C14B C15B N11B -176.1(9) . . . . ?
N10B C14B C15B C16B 179.1(11) . . . . ?
C13B C14B C15B C16B 2.1(14) . . . . ?
O14B N12B C16B C15B 1.9(13) . . . . ?
O14B N12B C16B C17B 178.4(12) . . . . ?
N11B C15B C16B N12B -3.0(14) . . . . ?
C14B C15B C16B N12B 178.3(9) . . . . ?
N11B C15B C16B C17B -180.0(10) . . . . ?
C14B C15B C16B C17B 1.4(16) . . . . ?
O15B N13B C17B C18B 173.8(13) . . . . ?
O16B N13B C17B C18B -0.7(12) . . . . ?
O15B N13B C17B C16B -4(2) . . . . ?
O16B N13B C17B C16B -178.1(12) . . . . ?
N12B C16B C17B N13B -2(2) . . . . ?
C15B C16B C17B N13B 174.4(9) . . . . ?
N12B C16B C17B C18B -178.9(11) . . . . ?
C15B C16B C17B C18B -2.5(16) . . . . ?
O16B N14B C18B C17B -0.4(12) . . . . ?
O16B N14B C18B C13B 177.6(12) . . . . ?
N13B C17B C18B N14B 0.8(10) . . . . ?
C16B C17B C18B N14B 178.2(9) . . . . ?
N13B C17B C18B C13B -177.6(8) . . . . ?
C16B C17B C18B C13B -0.1(14) . . . . ?
N9B C13B C18B N14B 4.7(18) . . . . ?
C14B C13B C18B N14B -173.9(9) . . . . ?
N9B C13B C18B C17B -177.3(10) . . . . ?
C14B C13B C18B C17B 4.1(13) . . . . ?
N16A O18A N15A O17A 178.5(3) . . . . ?
N16A O18A N15A C19A 0.4(3) . . . . ?
N15A O18A N16A C20A -0.2(3) . . . . ?
N20A O22A N19A O21A 179.4(3) . . . . ?
N20A O22A N19A C23A -0.6(4) . . . . ?
N19A O22A N20A C24A 0.2(4) . . . . ?
N18A O20A N17A O19A -179.4(3) . . . . ?
N18A O20A N17A C21A 0.9(4) . . . . ?
N17A O20A N18A C22A -0.4(3) . . . . ?
O17A N15A C19A C20A -178.1(3) . . . . ?
O18A N15A C19A C20A -0.5(3) . . . . ?
O17A N15A C19A C24A -1.1(6) . . . . ?
O18A N15A C19A C24A 176.5(3) . . . . ?
O18A N16A C20A C19A -0.1(3) . . . . ?
O18A N16A C20A C21A -178.3(3) . . . . ?
N15A C19A C20A N16A 0.4(3) . . . . ?
C24A C19A C20A N16A -176.8(3) . . . . ?
N15A C19A C20A C21A 178.9(3) . . . . ?
C24A C19A C20A C21A 1.6(4) . . . . ?
O19A N17A C21A C22A 179.3(4) . . . . ?
O20A N17A C21A C22A -1.0(4) . . . . ?
O19A N17A C21A C20A -1.0(8) . . . . ?
O20A N17A C21A C20A 178.7(4) . . . . ?
N16A C20A C21A N17A -4.1(7) . . . . ?
C19A C20A C21A N17A 177.8(4) . . . . ?
N16A C20A C21A C22A 175.5(4) . . . . ?
C19A C20A C21A C22A -2.6(5) . . . . ?
O20A N18A C22A C21A -0.2(4) . . . . ?
O20A N18A C22A C23A 178.8(4) . . . . ?
N17A C21A C22A N18A 0.8(5) . . . . ?
C20A C21A C22A N18A -178.8(3) . . . . ?
N17A C21A C22A C23A -178.3(3) . . . . ?
C20A C21A C22A C23A 2.0(6) . . . . ?
O21A N19A C23A C24A -179.2(3) . . . . ?
O22A N19A C23A C24A 0.7(3) . . . . ?
O21A N19A C23A C22A -1.7(6) . . . . ?
O22A N19A C23A C22A 178.3(4) . . . . ?
N18A C22A C23A N19A 3.3(7) . . . . ?
C21A C22A C23A N19A -177.7(3) . . . . ?
N18A C22A C23A C24A -179.4(4) . . . . ?
C21A C22A C23A C24A -0.4(5) . . . . ?
O22A N20A C24A C23A 0.2(3) . . . . ?
O22A N20A C24A C19A -177.5(3) . . . . ?
N19A C23A C24A N20A -0.6(3) . . . . ?
C22A C23A C24A N20A -178.5(3) . . . . ?
N19A C23A C24A C19A 177.3(2) . . . . ?
C22A C23A C24A C19A -0.5(4) . . . . ?
N15A C19A C24A N20A 0.9(5) . . . . ?
C20A C19A C24A N20A 177.5(3) . . . . ?
N15A C19A C24A C23A -176.7(3) . . . . ?
C20A C19A C24A C23A -0.1(4) . . . . ?
N16B O18B N15B O17B -178.8(6) . . . . ?
N16B O18B N15B C19B -0.3(7) . . . . ?
N15B O18B N16B C20B -0.2(6) . . . . ?
N18B O20B N17B O19B -179.3(7) . . . . ?
N18B O20B N17B C21B 1.6(8) . . . . ?
N17B O20B N18B C22B -1.6(7) . . . . ?
N20B O22B N19B O21B 179.9(5) . . . . ?
N20B O22B N19B C23B -1.0(7) . . . . ?
N19B O22B N20B C24B 1.3(7) . . . . ?
O17B N15B C19B C20B 178.8(8) . . . . ?
O18B N15B C19B C20B 0.6(6) . . . . ?
O17B N15B C19B C24B 0.1(13) . . . . ?
O18B N15B C19B C24B -178.1(7) . . . . ?
O18B N16B C20B C19B 0.6(6) . . . . ?
O18B N16B C20B C21B 178.1(6) . . . . ?
N15B C19B C20B N16B -0.8(7) . . . . ?
C24B C19B C20B N16B 178.0(6) . . . . ?
N15B C19B C20B C21B -178.7(5) . . . . ?
C24B C19B C20B C21B 0.1(8) . . . . ?
O19B N17B C21B C22B -179.9(10) . . . . ?
O20B N17B C21B C22B -1.0(8) . . . . ?
O19B N17B C21B C20B 2.8(15) . . . . ?
O20B N17B C21B C20B -178.3(5) . . . . ?
N16B C20B C21B N17B 1.0(11) . . . . ?
C19B C20B C21B N17B 178.4(7) . . . . ?
N16B C20B C21B C22B -176.0(6) . . . . ?
C19B C20B C21B C22B 1.4(8) . . . . ?
O20B N18B C22B C21B 1.0(7) . . . . ?
O20B N18B C22B C23B -179.7(7) . . . . ?
N17B C21B C22B N18B 0.0(8) . . . . ?
C20B C21B C22B N18B 177.5(5) . . . . ?
N17B C21B C22B C23B -179.4(7) . . . . ?
C20B C21B C22B C23B -1.8(9) . . . . ?
O22B N20B C24B C19B 179.5(8) . . . . ?
O22B N20B C24B C23B -1.1(9) . . . . ?
N15B C19B C24B N20B -3.2(14) . . . . ?
C20B C19B C24B N20B 178.2(8) . . . . ?
N15B C19B C24B C23B 177.4(7) . . . . ?
C20B C19B C24B C23B -1.1(10) . . . . ?
O21B N19B C23B C24B 179.1(7) . . . . ?
O22B N19B C23B C24B 0.3(8) . . . . ?
O21B N19B C23B C22B -1.7(15) . . . . ?
O22B N19B C23B C22B 179.5(8) . . . . ?
N20B C24B C23B N19B 0.4(10) . . . . ?
C19B C24B C23B N19B 179.9(7) . . . . ?
N20B C24B C23B C22B -178.8(8) . . . . ?
C19B C24B C23B C22B 0.7(12) . . . . ?
N18B C22B C23B N19B 2.4(14) . . . . ?
C21B C22B C23B N19B -178.3(8) . . . . ?
N18B C22B C23B C24B -178.5(7) . . . . ?
C21B C22B C23B C24B 0.8(11) . . . . ?
